data_4301117
loop_
_publ_author_name
'Th\'er\`ese Arliguie'
'Lotfi Belkhiri'
'Salah-Eddine Bouaoud'
'Pierre Thu\'ery'
'Claude Villiers'
'Abdou Boucekkine'
'Michel Ephritikhine'

_publ_section_title
;
Lanthanide(III) and Actinide(III) Complexes [M(BH4)2(THF)5][BPh4] and
[M(BH4)2(18-crown-6)][BPh4] (M = Nd, Ce, U): Synthesis, Crystal Structure,
and Density Functional Theory Investigation of the Covalent Contribution to
Metal-Borohydride Bonding
;
_journal_name_full 'Inorganic Chemistry'
_journal_page_first 221
_journal_page_last 230
_journal_paper_doi 10.1021/ic801685v
_journal_volume 48
_journal_year 2009
_chemical_formula_sum 'C48 H76 B3 Ce O5 S'
_chemical_formula_weight 937.70
_space_group_IT_number 2
_symmetry_cell_setting triclinic
_symmetry_space_group_name_Hall '-P 1'
_symmetry_space_group_name_H-M 'P -1'
_atom_sites_solution_hydrogens geom
_atom_sites_solution_primary heavy
_atom_sites_solution_secondary difmap
_audit_creation_method SHELXL-97
_cell_angle_alpha 116.434(2)
_cell_angle_beta 101.694(3)
_cell_angle_gamma 100.072(2)
_cell_formula_units_Z 2
_cell_length_a 12.4292(3)
_cell_length_b 14.9752(3)
_cell_length_c 15.4239(4)
_cell_measurement_reflns_used 75230
_cell_measurement_temperature 100(2)
_cell_measurement_theta_max 25.68
_cell_measurement_theta_min 2.93
_cell_volume 2399.52(12)
_computing_cell_refinement 'DENZO-SMN (Otwinowski & Minor, 1997)'
_computing_data_collection 'Kappa-CCD software (Nonius B.V., 1998)'
_computing_data_reduction 'DENZO-SMN (Otwinowski & Minor, 1997)'
_computing_molecular_graphics 'SHELXTL (Sheldrick, 1999)'
_computing_publication_material 'SHELXTL (Sheldrick, 1999); PLATON (Spek, 2003)'
_computing_structure_refinement 'SHELXL-97 (Sheldrick, 1997)'
_computing_structure_solution 'SHELXS-97 (Sheldrick, 1997)'
_diffrn_ambient_temperature 100(2)
_diffrn_measured_fraction_theta_full 0.992
_diffrn_measured_fraction_theta_max 0.992
_diffrn_measurement_device_type 'Nonius Kappa-CCD area-detector diffractometer'
_diffrn_measurement_method 'two \f and three \w scans with 2\% steps'
_diffrn_radiation_monochromator graphite
_diffrn_radiation_source 'fine-focus sealed tube'
_diffrn_radiation_type MoK\a
_diffrn_radiation_wavelength 0.71073
_diffrn_reflns_av_R_equivalents 0.0515
_diffrn_reflns_av_sigmaI/netI 0.0214
_diffrn_reflns_limit_h_max 15
_diffrn_reflns_limit_h_min 0
_diffrn_reflns_limit_k_max 17
_diffrn_reflns_limit_k_min -18
_diffrn_reflns_limit_l_max 18
_diffrn_reflns_limit_l_min -18
_diffrn_reflns_number 75230
_diffrn_reflns_theta_full 25.68
_diffrn_reflns_theta_max 25.68
_diffrn_reflns_theta_min 2.93
_diffrn_standards_decay_% 0
_diffrn_standards_interval_time 0
_exptl_absorpt_coefficient_mu 1.035
_exptl_absorpt_correction_T_max 0.772
_exptl_absorpt_correction_T_min 0.584
_exptl_absorpt_correction_type refdelf
_exptl_absorpt_process_details 'program DELABS from PLATON (Spek, 2003)'
_exptl_crystal_colour colourless
_exptl_crystal_density_diffrn 1.298
_exptl_crystal_density_meas ?
_exptl_crystal_description irregular
_exptl_crystal_F_000 986
_exptl_crystal_size_max 0.30
_exptl_crystal_size_mid 0.25
_exptl_crystal_size_min 0.25
_refine_diff_density_max 1.926
_refine_diff_density_min -1.353
_refine_diff_density_rms 0.284
_refine_ls_extinction_method none
_refine_ls_goodness_of_fit_ref 1.101
_refine_ls_hydrogen_treatment constr
_refine_ls_matrix_type full
_refine_ls_number_parameters 523
_refine_ls_number_reflns 9058
_refine_ls_number_restraints 31
_refine_ls_restrained_S_all 1.116
_refine_ls_R_factor_all 0.0620
_refine_ls_R_factor_gt 0.0600
_refine_ls_shift/su_max 0.001
_refine_ls_shift/su_mean 0.000
_refine_ls_structure_factor_coef Fsqd
_refine_ls_weighting_details 'calc w=1/[\s^2^(Fo^2^)+(0.0950P)^2^+12.5278P] where P=(Fo^2^+2Fc^2^)/3'
_refine_ls_weighting_scheme calc
_refine_ls_wR_factor_gt 0.1695
_refine_ls_wR_factor_ref 0.1710
_reflns_number_gt 8644
_reflns_number_total 9058
_reflns_threshold_expression >2sigma(I)
_cod_data_source_file ic801685v_si_002_2.cif
_cod_data_source_block 3.C~4~H~8~S
_cod_database_code 4301117

loop_
_symmetry_equiv_pos_as_xyz
'x, y, z'
'-x, -y, -z'

loop_
_atom_site_label
_atom_site_type_symbol
_atom_site_fract_x
_atom_site_fract_y
_atom_site_fract_z
_atom_site_U_iso_or_equiv
_atom_site_adp_type
_atom_site_occupancy
_atom_site_symmetry_multiplicity
_atom_site_calc_flag
_atom_site_refinement_flags
_atom_site_disorder_assembly
_atom_site_disorder_group
Ce Ce 0.74638(2) 0.90519(2) 0.59386(2) 0.02360(12) Uani 1 1 d . . .
B1 B 0.9717(5) 1.0082(5) 0.6869(5) 0.0320(13) Uani 1 1 d . . .
H1 H 0.9204 1.0543 0.6691 0.038 Uiso 1 1 d R . .
H2 H 0.9487 0.9371 0.6086 0.038 Uiso 1 1 d R . .
H3 H 0.9285 0.9722 0.7280 0.038 Uiso 1 1 d R . .
H4 H 1.0693 1.0413 0.7171 0.038 Uiso 1 1 d R . .
B2 B 0.5176(6) 0.8111(5) 0.4963(5) 0.0309(13) Uani 1 1 d . . .
H5 H 0.5583 0.7672 0.5313 0.037 Uiso 1 1 d R . .
H6 H 0.5639 0.8077 0.4371 0.037 Uiso 1 1 d R . .
H7 H 0.5413 0.8971 0.5614 0.037 Uiso 1 1 d R . .
H8 H 0.4256 0.7648 0.4563 0.037 Uiso 1 1 d R . .
B3 B 0.7606(7) 0.3320(5) 0.1846(5) 0.0363(15) Uani 1 1 d . . .
O1 O 0.7500(3) 0.9943(3) 0.4860(3) 0.0276(8) Uani 1 1 d . . .
O2 O 0.7699(3) 0.7740(3) 0.4295(3) 0.0316(8) Uani 1 1 d . . .
O3 O 0.7958(3) 0.7565(3) 0.6118(3) 0.0295(8) Uani 1 1 d . . .
O4 O 0.6914(3) 0.9072(3) 0.7433(3) 0.0313(8) Uani 1 1 d . . .
O5 O 0.7184(4) 1.0796(3) 0.7025(3) 0.0377(10) Uani 1 1 d . . .
C1 C 0.6572(5) 0.9670(5) 0.3945(5) 0.0361(13) Uani 1 1 d . . .
H1A H 0.5946 0.9933 0.4133 0.043 Uiso 1 1 calc R . .
H1B H 0.6272 0.8917 0.3505 0.043 Uiso 1 1 calc R . .
C2 C 0.7091(5) 1.0172(5) 0.3403(5) 0.0373(13) Uani 1 1 d . . .
H2A H 0.6517 1.0332 0.3014 0.045 Uiso 1 1 calc R . .
H2B H 0.7448 0.9727 0.2951 0.045 Uiso 1 1 calc R . .
C3 C 0.7984(6) 1.1163(5) 0.4293(5) 0.0384(14) Uani 1 1 d . . .
H3A H 0.7631 1.1700 0.4613 0.046 Uiso 1 1 calc R . .
H3B H 0.8579 1.1434 0.4076 0.046 Uiso 1 1 calc R . .
C4 C 0.8469(5) 1.0785(5) 0.5014(5) 0.0353(13) Uani 1 1 d . . .
H4A H 0.9102 1.0520 0.4849 0.042 Uiso 1 1 calc R . .
H4B H 0.8745 1.1351 0.5717 0.042 Uiso 1 1 calc R . .
C5 C 0.6983(5) 0.6645(4) 0.3716(5) 0.0334(12) Uani 1 1 d . . .
H5A H 0.6309 0.6552 0.3929 0.040 Uiso 1 1 calc R . .
H5B H 0.7415 0.6192 0.3798 0.040 Uiso 1 1 calc R . .
C6 C 0.6647(6) 0.6427(5) 0.2630(5) 0.0394(14) Uani 1 1 d . . .
H6A H 0.6045 0.6727 0.2496 0.047 Uiso 1 1 calc R . .
H6B H 0.6392 0.5682 0.2147 0.047 Uiso 1 1 calc R . .
C7 C 0.7782(6) 0.6972(5) 0.2593(5) 0.0415(15) Uani 1 1 d . . .
H7A H 0.8241 0.6499 0.2389 0.050 Uiso 1 1 calc R . .
H7B H 0.7645 0.7233 0.2120 0.050 Uiso 1 1 calc R . .
C8 C 0.8380(6) 0.7869(5) 0.3683(5) 0.0385(14) Uani 1 1 d . . .
H8A H 0.9152 0.7852 0.3935 0.046 Uiso 1 1 calc R . .
H8B H 0.8433 0.8535 0.3708 0.046 Uiso 1 1 calc R . .
C9 C 0.7192(5) 0.6740(4) 0.6161(4) 0.0312(12) Uani 1 1 d . . .
H9A H 0.6697 0.6201 0.5481 0.037 Uiso 1 1 calc R . .
H9B H 0.6713 0.7023 0.6574 0.037 Uiso 1 1 calc R . .
C10 C 0.7968(5) 0.6306(5) 0.6633(5) 0.0358(13) Uani 1 1 d . . .
H10A H 0.7578 0.5597 0.6450 0.043 Uiso 1 1 calc R . .
H10B H 0.8258 0.6739 0.7371 0.043 Uiso 1 1 calc R . .
C11 C 0.8929(5) 0.6340(5) 0.6163(5) 0.0354(13) Uani 1 1 d . . .
H11A H 0.9632 0.6343 0.6577 0.042 Uiso 1 1 calc R . .
H11B H 0.8707 0.5748 0.5477 0.042 Uiso 1 1 calc R . .
C12 C 0.9079(5) 0.7361(4) 0.6149(5) 0.0319(12) Uani 1 1 d . . .
H12A H 0.9681 0.7924 0.6757 0.038 Uiso 1 1 calc R . .
H12B H 0.9281 0.7298 0.5554 0.038 Uiso 1 1 calc R . .
C13 C 0.5757(5) 0.9046(6) 0.7547(5) 0.0401(14) Uani 1 1 d . . .
H13A H 0.5182 0.8408 0.6992 0.048 Uiso 1 1 calc R . .
H13B H 0.5546 0.9640 0.7549 0.048 Uiso 1 1 calc R . .
C14 C 0.5848(6) 0.9089(6) 0.8560(5) 0.0474(16) Uani 1 1 d . . .
H14A H 0.5134 0.8679 0.8535 0.057 Uiso 1 1 calc R . .
H14B H 0.6043 0.9804 0.9109 0.057 Uiso 1 1 calc R . .
C15 C 0.6817(6) 0.8618(5) 0.8693(5) 0.0418(15) Uani 1 1 d . . .
H15A H 0.7163 0.8829 0.9404 0.050 Uiso 1 1 calc R . .
H15B H 0.6545 0.7860 0.8291 0.050 Uiso 1 1 calc R . .
C16 C 0.7650(5) 0.9072(5) 0.8306(4) 0.0356(13) Uani 1 1 d . . .
H16A H 0.8119 0.9777 0.8828 0.043 Uiso 1 1 calc R . .
H16B H 0.8151 0.8644 0.8094 0.043 Uiso 1 1 calc R . .
C17 C 0.6676(5) 1.1407(5) 0.6652(5) 0.0379(14) Uani 1 1 d . . .
H17A H 0.5890 1.1012 0.6207 0.045 Uiso 1 1 calc R . .
H17B H 0.7115 1.1592 0.6272 0.045 Uiso 1 1 calc R . .
C18 C 0.6699(8) 1.2373(6) 0.7572(6) 0.0546(19) Uani 1 1 d . . .
H18A H 0.5990 1.2274 0.7737 0.065 Uiso 1 1 calc R . .
H18B H 0.6815 1.2971 0.7467 0.065 Uiso 1 1 calc R . .
C19 C 0.7707(7) 1.2511(5) 0.8393(5) 0.0493(17) Uani 1 1 d . . .
H19A H 0.7618 1.2886 0.9061 0.059 Uiso 1 1 calc R . .
H19B H 0.8421 1.2892 0.8389 0.059 Uiso 1 1 calc R . .
C20 C 0.7697(7) 1.1413(5) 0.8131(5) 0.0495(17) Uani 1 1 d . . .
H20A H 0.8474 1.1383 0.8342 0.059 Uiso 1 1 calc R . .
H20B H 0.7240 1.1161 0.8462 0.059 Uiso 1 1 calc R . .
C21 C 0.6621(5) 0.3010(5) 0.0781(4) 0.0300(11) Uani 1 1 d . . .
C22 C 0.6398(6) 0.3743(5) 0.0495(5) 0.0371(13) Uani 1 1 d . . .
H22 H 0.6892 0.4425 0.0869 0.044 Uiso 1 1 calc R . .
C23 C 0.5453(6) 0.3475(6) -0.0337(5) 0.0450(16) Uani 1 1 d . . .
H23 H 0.5320 0.3979 -0.0506 0.054 Uiso 1 1 calc R . .
C24 C 0.4716(6) 0.2466(6) -0.0909(5) 0.0452(16) Uani 1 1 d . . .
H24 H 0.4087 0.2288 -0.1462 0.054 Uiso 1 1 calc R . .
C25 C 0.4918(6) 0.1719(6) -0.0655(5) 0.0418(14) Uani 1 1 d . . .
H25 H 0.4420 0.1039 -0.1031 0.050 Uiso 1 1 calc R . .
C26 C 0.5873(5) 0.1992(5) 0.0168(5) 0.0350(13) Uani 1 1 d . . .
H26 H 0.6017 0.1477 0.0314 0.042 Uiso 1 1 calc R . .
C27 C 0.8670(5) 0.4399(4) 0.2270(4) 0.0295(11) Uani 1 1 d . . .
C28 C 0.9146(6) 0.4647(5) 0.1624(5) 0.0360(13) Uani 1 1 d . . .
H28 H 0.8804 0.4219 0.0921 0.043 Uiso 1 1 calc R . .
C29 C 1.0103(6) 0.5499(5) 0.1983(6) 0.0429(15) Uani 1 1 d . . .
H29 H 1.0387 0.5624 0.1521 0.052 Uiso 1 1 calc R . .
C30 C 1.0634(6) 0.6159(5) 0.3010(6) 0.0432(15) Uani 1 1 d . . .
H30 H 1.1285 0.6722 0.3249 0.052 Uiso 1 1 calc R . .
C31 C 1.0183(5) 0.5970(5) 0.3688(5) 0.0374(13) Uani 1 1 d . . .
H31 H 1.0521 0.6416 0.4388 0.045 Uiso 1 1 calc R . .
C32 C 0.9219(5) 0.5107(5) 0.3310(5) 0.0309(12) Uani 1 1 d . . .
H32 H 0.8928 0.4998 0.3776 0.037 Uiso 1 1 calc R . .
C33 C 0.6975(5) 0.3492(4) 0.2718(4) 0.0270(11) Uani 1 1 d . . .
C34 C 0.6008(5) 0.3845(4) 0.2705(4) 0.0292(11) Uani 1 1 d . . .
H34 H 0.5687 0.3928 0.2156 0.035 Uiso 1 1 calc R . .
C35 C 0.5495(5) 0.4081(4) 0.3482(5) 0.0317(12) Uani 1 1 d . . .
H35 H 0.4854 0.4320 0.3443 0.038 Uiso 1 1 calc R . .
C36 C 0.5947(5) 0.3957(4) 0.4301(4) 0.0321(12) Uani 1 1 d . . .
H36 H 0.5611 0.4105 0.4817 0.039 Uiso 1 1 calc R . .
C37 C 0.6910(5) 0.3607(4) 0.4346(4) 0.0307(12) Uani 1 1 d . . .
H37 H 0.7221 0.3518 0.4894 0.037 Uiso 1 1 calc R . .
C38 C 0.7413(5) 0.3389(4) 0.3574(4) 0.0299(11) Uani 1 1 d . . .
H38 H 0.8065 0.3166 0.3626 0.036 Uiso 1 1 calc R . .
C39 C 0.8183(5) 0.2343(4) 0.1598(4) 0.0277(11) Uani 1 1 d . . .
C40 C 0.7736(5) 0.1479(4) 0.1707(4) 0.0308(12) Uani 1 1 d . . .
H40 H 0.7120 0.1470 0.1963 0.037 Uiso 1 1 calc R . .
C41 C 0.8187(5) 0.0635(5) 0.1443(4) 0.0331(12) Uani 1 1 d . . .
H41 H 0.7872 0.0084 0.1533 0.040 Uiso 1 1 calc R . .
C42 C 0.9098(5) 0.0611(5) 0.1048(4) 0.0340(13) Uani 1 1 d . . .
H42 H 0.9396 0.0050 0.0870 0.041 Uiso 1 1 calc R . .
C43 C 0.9548(5) 0.1442(5) 0.0926(4) 0.0342(12) Uani 1 1 d . . .
H43 H 1.0157 0.1440 0.0661 0.041 Uiso 1 1 calc R . .
C44 C 0.9100(5) 0.2282(4) 0.1196(4) 0.0302(11) Uani 1 1 d . . .
H44 H 0.9426 0.2830 0.1105 0.036 Uiso 1 1 calc R . .
S1 S 0.8057(3) 0.7560(3) 0.0238(3) 0.0862(11) Uani 1 1 d U . .
C45 C 0.6994(11) 0.6389(9) -0.0848(10) 0.072(3) Uani 1 1 d U . .
H45A H 0.6292 0.6244 -0.0687 0.086 Uiso 1 1 calc R . .
H45B H 0.6811 0.6492 -0.1433 0.086 Uiso 1 1 calc R . .
C46 C 0.7453(16) 0.5536(14) -0.1082(13) 0.104(5) Uani 1 1 d U . .
H46A H 0.7871 0.5487 -0.1561 0.125 Uiso 1 1 calc R . .
H46B H 0.6833 0.4887 -0.1392 0.125 Uiso 1 1 calc R . .
C47 C 0.8228(13) 0.5706(10) -0.0136(11) 0.093(4) Uani 1 1 d DU . .
H47A H 0.8694 0.5234 -0.0286 0.112 Uiso 1 1 calc R . .
H47B H 0.7790 0.5583 0.0275 0.112 Uiso 1 1 calc R . .
C48 C 0.8975(9) 0.6815(9) 0.0420(9) 0.066(3) Uani 1 1 d DU . .
H48A H 0.9600 0.6885 0.0144 0.079 Uiso 1 1 calc R . .
H48B H 0.9300 0.7053 0.1141 0.079 Uiso 1 1 calc R . .

loop_
_atom_site_aniso_label
_atom_site_aniso_U_11
_atom_site_aniso_U_22
_atom_site_aniso_U_33
_atom_site_aniso_U_23
_atom_site_aniso_U_13
_atom_site_aniso_U_12
Ce 0.02238(18) 0.02178(18) 0.02266(18) 0.00787(13) 0.00708(12) 0.00673(12)
B1 0.024(3) 0.034(3) 0.034(3) 0.017(3) 0.006(3) 0.005(3)
B2 0.028(3) 0.031(3) 0.032(3) 0.017(3) 0.007(3) 0.007(3)
B3 0.054(4) 0.032(3) 0.033(3) 0.019(3) 0.019(3) 0.021(3)
O1 0.0182(17) 0.0259(18) 0.032(2) 0.0110(16) 0.0069(15) 0.0030(15)
O2 0.033(2) 0.031(2) 0.029(2) 0.0110(17) 0.0141(17) 0.0097(17)
O3 0.029(2) 0.0256(19) 0.032(2) 0.0144(17) 0.0077(16) 0.0075(16)
O4 0.029(2) 0.037(2) 0.029(2) 0.0156(17) 0.0089(16) 0.0111(17)
O5 0.049(3) 0.029(2) 0.031(2) 0.0107(18) 0.0101(19) 0.0178(19)
C1 0.029(3) 0.044(3) 0.035(3) 0.024(3) 0.006(2) 0.006(3)
C2 0.032(3) 0.043(3) 0.042(3) 0.027(3) 0.009(3) 0.008(3)
C3 0.035(3) 0.038(3) 0.044(3) 0.025(3) 0.010(3) 0.007(3)
C4 0.030(3) 0.034(3) 0.041(3) 0.023(3) 0.007(2) 0.000(2)
C5 0.036(3) 0.027(3) 0.034(3) 0.012(2) 0.013(2) 0.010(2)
C6 0.044(4) 0.031(3) 0.032(3) 0.009(3) 0.009(3) 0.009(3)
C7 0.057(4) 0.047(4) 0.031(3) 0.019(3) 0.025(3) 0.028(3)
C8 0.035(3) 0.037(3) 0.041(3) 0.018(3) 0.016(3) 0.004(3)
C9 0.029(3) 0.025(3) 0.033(3) 0.013(2) 0.005(2) 0.004(2)
C10 0.042(3) 0.027(3) 0.033(3) 0.016(2) 0.005(3) 0.006(2)
C11 0.035(3) 0.031(3) 0.035(3) 0.014(3) 0.005(2) 0.011(2)
C12 0.028(3) 0.030(3) 0.035(3) 0.014(2) 0.010(2) 0.013(2)
C13 0.032(3) 0.048(4) 0.043(3) 0.021(3) 0.018(3) 0.015(3)
C14 0.048(4) 0.053(4) 0.038(3) 0.019(3) 0.020(3) 0.009(3)
C15 0.049(4) 0.038(3) 0.027(3) 0.015(3) 0.003(3) 0.000(3)
C16 0.035(3) 0.040(3) 0.026(3) 0.016(3) 0.003(2) 0.008(3)
C17 0.032(3) 0.032(3) 0.045(4) 0.016(3) 0.008(3) 0.014(3)
C18 0.083(6) 0.053(4) 0.043(4) 0.023(3) 0.030(4) 0.045(4)
C19 0.075(5) 0.028(3) 0.034(3) 0.008(3) 0.017(3) 0.013(3)
C20 0.066(5) 0.039(4) 0.032(3) 0.010(3) 0.011(3) 0.017(3)
C21 0.032(3) 0.035(3) 0.027(3) 0.014(2) 0.015(2) 0.016(2)
C22 0.043(3) 0.038(3) 0.033(3) 0.017(3) 0.014(3) 0.018(3)
C23 0.055(4) 0.054(4) 0.037(3) 0.025(3) 0.018(3) 0.032(3)
C24 0.038(3) 0.063(4) 0.032(3) 0.021(3) 0.007(3) 0.023(3)
C25 0.034(3) 0.048(4) 0.033(3) 0.015(3) 0.006(3) 0.006(3)
C26 0.032(3) 0.041(3) 0.034(3) 0.020(3) 0.012(2) 0.011(3)
C27 0.031(3) 0.029(3) 0.034(3) 0.016(2) 0.014(2) 0.015(2)
C28 0.044(3) 0.034(3) 0.033(3) 0.015(3) 0.017(3) 0.014(3)
C29 0.043(4) 0.042(3) 0.054(4) 0.027(3) 0.027(3) 0.013(3)
C30 0.035(3) 0.035(3) 0.061(4) 0.025(3) 0.019(3) 0.007(3)
C31 0.033(3) 0.034(3) 0.043(3) 0.016(3) 0.013(3) 0.013(3)
C32 0.028(3) 0.033(3) 0.037(3) 0.019(3) 0.013(2) 0.014(2)
C33 0.027(3) 0.021(2) 0.028(3) 0.009(2) 0.009(2) 0.004(2)
C34 0.028(3) 0.026(3) 0.028(3) 0.011(2) 0.008(2) 0.004(2)
C35 0.023(3) 0.028(3) 0.039(3) 0.012(2) 0.012(2) 0.006(2)
C36 0.033(3) 0.027(3) 0.027(3) 0.007(2) 0.013(2) 0.000(2)
C37 0.029(3) 0.030(3) 0.025(3) 0.010(2) 0.007(2) 0.003(2)
C38 0.029(3) 0.028(3) 0.028(3) 0.010(2) 0.011(2) 0.009(2)
C39 0.027(3) 0.027(3) 0.021(2) 0.008(2) 0.004(2) 0.005(2)
C40 0.030(3) 0.031(3) 0.029(3) 0.011(2) 0.010(2) 0.011(2)
C41 0.035(3) 0.029(3) 0.031(3) 0.013(2) 0.008(2) 0.009(2)
C42 0.032(3) 0.031(3) 0.026(3) 0.006(2) 0.003(2) 0.014(2)
C43 0.028(3) 0.036(3) 0.026(3) 0.005(2) 0.008(2) 0.009(2)
C44 0.024(3) 0.029(3) 0.030(3) 0.009(2) 0.009(2) 0.005(2)
S1 0.0610(16) 0.0589(16) 0.125(3) 0.0552(18) -0.0091(16) 0.0048(13)
C45 0.067(5) 0.064(5) 0.077(5) 0.033(4) 0.021(4) 0.012(4)
C46 0.111(7) 0.100(6) 0.102(6) 0.052(5) 0.028(4) 0.033(5)
C47 0.110(6) 0.093(6) 0.087(6) 0.049(4) 0.031(4) 0.045(4)
C48 0.061(4) 0.092(5) 0.064(4) 0.046(4) 0.032(3) 0.033(4)

loop_
_atom_type_symbol
_atom_type_description
_atom_type_scat_dispersion_real
_atom_type_scat_dispersion_imag
_atom_type_scat_source
C C 0.0033 0.0016 'International Tables Vol C Tables 4.2.6.8 and 6.1.1.4'
H H 0.0000 0.0000 'International Tables Vol C Tables 4.2.6.8 and 6.1.1.4'
B B 0.0013 0.0007 'International Tables Vol C Tables 4.2.6.8 and 6.1.1.4'
O O 0.0106 0.0060 'International Tables Vol C Tables 4.2.6.8 and 6.1.1.4'
Ce Ce -0.2486 2.6331 'International Tables Vol C Tables 4.2.6.8 and 6.1.1.4'
S S 0.1246 0.1234 'International Tables Vol C Tables 4.2.6.8 and 6.1.1.4'

loop_
_geom_angle_atom_site_label_1
_geom_angle_atom_site_label_2
_geom_angle_atom_site_label_3
_geom_angle
_geom_angle_site_symmetry_1
_geom_angle_site_symmetry_3
_geom_angle_publ_flag
O3 Ce O4 72.51(13) . . ?
O3 Ce O5 139.15(13) . . ?
O4 Ce O5 70.01(14) . . ?
O3 Ce O2 69.82(13) . . ?
O4 Ce O2 138.23(13) . . ?
O5 Ce O2 150.67(14) . . ?
O3 Ce O1 142.75(12) . . ?
O4 Ce O1 144.73(12) . . ?
O5 Ce O1 76.17(13) . . ?
O2 Ce O1 74.55(13) . . ?
B1 Ce B2 176.15(19) . . ?
C33 B3 C21 108.1(5) . . ?
C33 B3 C27 108.9(5) . . ?
C21 B3 C27 113.0(5) . . ?
C33 B3 C39 112.0(5) . . ?
C21 B3 C39 107.6(5) . . ?
C27 B3 C39 107.3(5) . . ?
C1 O1 C4 107.9(4) . . ?
C1 O1 Ce 125.6(3) . . ?
C4 O1 Ce 126.5(3) . . ?
C8 O2 C5 106.1(4) . . ?
C8 O2 Ce 131.6(3) . . ?
C5 O2 Ce 122.0(3) . . ?
C9 O3 C12 108.2(4) . . ?
C9 O3 Ce 126.9(3) . . ?
C12 O3 Ce 124.9(3) . . ?
C16 O4 C13 108.6(4) . . ?
C16 O4 Ce 126.7(3) . . ?
C13 O4 Ce 124.7(3) . . ?
C17 O5 C20 109.5(5) . . ?
C17 O5 Ce 126.0(4) . . ?
C20 O5 Ce 123.8(4) . . ?
O1 C1 C2 106.6(5) . . ?
C1 C2 C3 101.8(5) . . ?
C2 C3 C4 102.6(5) . . ?
O1 C4 C3 105.5(5) . . ?
O2 C5 C6 103.2(5) . . ?
C5 C6 C7 101.4(5) . . ?
C8 C7 C6 104.0(5) . . ?
O2 C8 C7 107.2(5) . . ?
O3 C9 C10 105.4(5) . . ?
C9 C10 C11 101.6(5) . . ?
C12 C11 C10 103.0(5) . . ?
O3 C12 C11 105.7(5) . . ?
O4 C13 C14 105.5(5) . . ?
C13 C14 C15 102.8(5) . . ?
C16 C15 C14 102.2(5) . . ?
O4 C16 C15 104.3(5) . . ?
O5 C17 C18 106.7(5) . . ?
C17 C18 C19 102.8(5) . . ?
C18 C19 C20 104.4(6) . . ?
O5 C20 C19 104.8(5) . . ?
C26 C21 C22 116.4(5) . . ?
C26 C21 B3 119.7(5) . . ?
C22 C21 B3 123.5(5) . . ?
C23 C22 C21 121.7(6) . . ?
C24 C23 C22 120.2(6) . . ?
C23 C24 C25 119.6(6) . . ?
C24 C25 C26 119.6(6) . . ?
C25 C26 C21 122.4(6) . . ?
C32 C27 C28 114.2(5) . . ?
C32 C27 B3 122.5(5) . . ?
C28 C27 B3 123.2(5) . . ?
C29 C28 C27 123.1(6) . . ?
C30 C29 C28 120.8(6) . . ?
C29 C30 C31 118.7(6) . . ?
C30 C31 C32 119.5(6) . . ?
C31 C32 C27 123.6(6) . . ?
C34 C33 C38 115.1(5) . . ?
C34 C33 B3 121.3(5) . . ?
C38 C33 B3 123.3(5) . . ?
C33 C34 C35 123.1(5) . . ?
C36 C35 C34 119.7(5) . . ?
C35 C36 C37 119.1(5) . . ?
C36 C37 C38 120.2(5) . . ?
C37 C38 C33 122.7(5) . . ?
C44 C39 C40 114.8(5) . . ?
C44 C39 B3 122.4(5) . . ?
C40 C39 B3 122.7(5) . . ?
C41 C40 C39 122.3(5) . . ?
C42 C41 C40 120.8(6) . . ?
C43 C42 C41 118.3(5) . . ?
C42 C43 C44 120.7(6) . . ?
C43 C44 C39 123.2(6) . . ?
C48 S1 C45 91.4(6) . . ?
C46 C45 S1 108.9(11) . . ?
C45 C46 C47 108.6(15) . . ?
C46 C47 C48 106.8(12) . . ?
C47 C48 S1 105.9(9) . . ?

loop_
_geom_bond_atom_site_label_1
_geom_bond_atom_site_label_2
_geom_bond_distance
_geom_bond_site_symmetry_2
_geom_bond_publ_flag
Ce H2 2.4192 . ?
Ce H3 2.4228 . ?
Ce H1 2.4494 . ?
Ce H7 2.4669 . ?
Ce H5 2.5072 . ?
Ce O3 2.523(4) . ?
Ce O4 2.524(4) . ?
Ce O5 2.531(4) . ?
Ce O2 2.537(4) . ?
Ce O1 2.557(4) . ?
Ce H6 2.5688 . ?
Ce B1 2.678(6) . ?
Ce B2 2.704(7) . ?
B3 C33 1.637(9) . ?
B3 C21 1.650(9) . ?
B3 C27 1.658(9) . ?
B3 C39 1.666(9) . ?
O1 C1 1.467(7) . ?
O1 C4 1.477(6) . ?
O2 C8 1.441(7) . ?
O2 C5 1.463(7) . ?
O3 C9 1.458(7) . ?
O3 C12 1.474(7) . ?
O4 C16 1.466(7) . ?
O4 C13 1.479(7) . ?
O5 C17 1.446(7) . ?
O5 C20 1.456(8) . ?
C1 C2 1.512(8) . ?
C2 C3 1.521(9) . ?
C3 C4 1.525(8) . ?
C5 C6 1.505(9) . ?
C6 C7 1.528(10) . ?
C7 C8 1.521(9) . ?
C9 C10 1.497(8) . ?
C10 C11 1.523(9) . ?
C11 C12 1.518(8) . ?
C13 C14 1.514(9) . ?
C14 C15 1.522(10) . ?
C15 C16 1.502(9) . ?
C17 C18 1.500(9) . ?
C18 C19 1.500(11) . ?
C19 C20 1.506(9) . ?
C21 C26 1.395(9) . ?
C21 C22 1.400(8) . ?
C22 C23 1.399(9) . ?
C23 C24 1.379(11) . ?
C24 C25 1.385(10) . ?
C25 C26 1.395(9) . ?
C27 C32 1.397(8) . ?
C27 C28 1.405(8) . ?
C28 C29 1.386(9) . ?
C29 C30 1.369(10) . ?
C30 C31 1.390(10) . ?
C31 C32 1.396(9) . ?
C33 C34 1.396(8) . ?
C33 C38 1.408(8) . ?
C34 C35 1.406(8) . ?
C35 C36 1.381(9) . ?
C36 C37 1.390(9) . ?
C37 C38 1.394(8) . ?
C39 C44 1.401(8) . ?
C39 C40 1.412(8) . ?
C40 C41 1.399(8) . ?
C41 C42 1.389(9) . ?
C42 C43 1.379(9) . ?
C43 C44 1.393(8) . ?
S1 C48 1.794(11) . ?
S1 C45 1.817(12) . ?
C45 C46 1.42(2) . ?
C46 C47 1.46(2) . ?
C47 C48 1.49(2) . ?
